data_2226859
loop_
_publ_author_name
'Saito, Masaichi'
'Hashimoto, Hizuru'
'Tajima, Tomoyuki'

_publ_section_title
;
 1,5-Bis[2,6-bis(2,4,6-triisopropylphenyl)phenyl]-2,3,4,6,7-pentatellura-1,5-distannabicyclo[3.1.1]heptane
;
_journal_coeditor_code FJ2324
_journal_issue 8
_journal_name_full 'Acta Crystallographica Section E'
_journal_page_first m885
_journal_page_last m886
_journal_paper_doi 10.1107/S1600536810025729
_journal_volume 66
_journal_year 2010
_chemical_formula_iupac '[Sn2 (C72 H98) Te2 (Te3)]'
_chemical_formula_moiety 'C72 H98 Sn2 Te5'
_chemical_formula_sum 'C72 H98 Sn2 Te5'
_chemical_formula_weight 1838.92
_chemical_name_systematic
;
1,5-Bis[2,6-bis(2,4,6-triisopropylphenyl)phenyl]-2,3,4,6,7-pentatellura-
1,5-distannabicyclo[3.1.1]heptane
;
_space_group_IT_number 15
_symmetry_cell_setting monoclinic
_symmetry_space_group_name_Hall '-C 2yc'
_symmetry_space_group_name_H-M 'C 1 2/c 1'
_atom_sites_solution_hydrogens geom
_atom_sites_solution_primary direct
_atom_sites_solution_secondary difmap
_audit_creation_method SHELXL-97
_cell_angle_alpha 90.00
_cell_angle_beta 96.430(4)
_cell_angle_gamma 90.00
_cell_formula_units_Z 4
_cell_length_a 24.370(4)
_cell_length_b 11.2673(19)
_cell_length_c 26.620(4)
_cell_measurement_reflns_used 5522
_cell_measurement_temperature 103(2)
_cell_measurement_theta_max 25.77
_cell_measurement_theta_min 2.17
_cell_volume 7263(2)
_computing_cell_refinement 'SAINT (Bruker, 2000)'
_computing_data_collection 'SMART (Bruker, 2000)'
_computing_data_reduction 'SAINT (Bruker, 2000)'
_computing_molecular_graphics 'SHELXTL (Sheldrick, 2008)'
_computing_publication_material 'SHELXTL (Sheldrick, 2008)'
_computing_structure_refinement 'SHELXL97 (Sheldrick, 2008)'
_computing_structure_solution 'SHELXS97 (Sheldrick, 2008)'
_diffrn_ambient_temperature 103(2)
_diffrn_measured_fraction_theta_full 0.993
_diffrn_measured_fraction_theta_max 0.993
_diffrn_measurement_device_type 'Bruker APEX CCD area-detector'
_diffrn_measurement_method '\f and \w and omega scans'
_diffrn_radiation_monochromator graphite
_diffrn_radiation_source 'fine-focus sealed tube'
_diffrn_radiation_type MoK\a
_diffrn_radiation_wavelength 0.71073
_diffrn_reflns_av_R_equivalents 0.0518
_diffrn_reflns_av_sigmaI/netI 0.0581
_diffrn_reflns_limit_h_max 32
_diffrn_reflns_limit_h_min -31
_diffrn_reflns_limit_k_max 14
_diffrn_reflns_limit_k_min -14
_diffrn_reflns_limit_l_max 22
_diffrn_reflns_limit_l_min -35
_diffrn_reflns_number 26082
_diffrn_reflns_theta_full 27.96
_diffrn_reflns_theta_max 27.96
_diffrn_reflns_theta_min 1.54
_exptl_absorpt_coefficient_mu 2.694
_exptl_absorpt_correction_T_max 0.874
_exptl_absorpt_correction_T_min 0.674
_exptl_absorpt_correction_type multi-scan
_exptl_absorpt_process_details
;
SADABS; (Sheldrick, 1996)
;
_exptl_crystal_colour red
_exptl_crystal_density_diffrn 1.682
_exptl_crystal_density_method 'not measured'
_exptl_crystal_description cubic
_exptl_crystal_F_000 3560
_exptl_crystal_size_max 0.15
_exptl_crystal_size_mid 0.15
_exptl_crystal_size_min 0.05
_refine_diff_density_max 2.827
_refine_diff_density_min -1.078
_refine_ls_extinction_method none
_refine_ls_goodness_of_fit_ref 1.063
_refine_ls_hydrogen_treatment constr
_refine_ls_matrix_type full
_refine_ls_number_parameters 383
_refine_ls_number_reflns 8733
_refine_ls_number_restraints 0
_refine_ls_restrained_S_all 1.063
_refine_ls_R_factor_all 0.0776
_refine_ls_R_factor_gt 0.0589
_refine_ls_shift/su_max 0.002
_refine_ls_shift/su_mean 0.000
_refine_ls_structure_factor_coef Fsqd
_refine_ls_weighting_details 'calc w=1/[\s^2^(Fo^2^)+(0.0699P)^2^+38.0368P] where P=(Fo^2^+2Fc^2^)/3'
_refine_ls_weighting_scheme calc
_refine_ls_wR_factor_gt 0.1429
_refine_ls_wR_factor_ref 0.1534
_reflns_number_gt 6697
_reflns_number_total 8733
_reflns_threshold_expression I>2\s(I)
_cod_data_source_file fj2324.cif
_cod_data_source_block I
_cod_original_sg_symbol_H-M 'C 2/c'
_cod_database_code 2226859
_cod_database_fobs_code 2226859

loop_
_symmetry_equiv_pos_as_xyz
'x, y, z'
'-x, y, -z+1/2'
'x+1/2, y+1/2, z'
'-x+1/2, y+1/2, -z+1/2'
'-x, -y, -z'
'x, -y, z-1/2'
'-x+1/2, -y+1/2, -z'
'x+1/2, -y+1/2, z-1/2'

loop_
_atom_site_type_symbol
_atom_site_label
_atom_site_fract_x
_atom_site_fract_y
_atom_site_fract_z
_atom_site_U_iso_or_equiv
_atom_site_adp_type
_atom_site_calc_flag
_atom_site_refinement_flags
_atom_site_occupancy
_atom_site_disorder_assembly
_atom_site_disorder_group
Sn Sn1 1.007086(16) 0.69265(4) 0.184873(14) 0.02940(12) Uani d . 1 . .
C C1 1.0110(2) 0.7739(5) 0.1112(2) 0.0260(11) Uani d . 1 . .
C C2 0.9642(2) 0.7727(5) 0.0750(2) 0.0265(11) Uani d . 1 . .
C C3 0.9697(2) 0.8135(6) 0.0266(2) 0.0336(13) Uani d . 1 . .
H H1 0.9387 0.8151 0.0028 0.040 Uiso calc R 1 . .
C C4 1.0197(2) 0.8516(6) 0.0128(2) 0.0354(13) Uani d . 1 . .
H H2 1.0229 0.8749 -0.0202 0.042 Uiso calc R 1 . .
C C5 1.0650(2) 0.8546(6) 0.0492(2) 0.0340(12) Uani d . 1 . .
H H3 1.0987 0.8818 0.0403 0.041 Uiso calc R 1 . .
C C6 1.0615(2) 0.8182(5) 0.0981(2) 0.0271(11) Uani d . 1 . .
C C7 0.9070(2) 0.7350(5) 0.0846(2) 0.0283(11) Uani d . 1 . .
C C8 0.8878(2) 0.6205(6) 0.0715(2) 0.0346(13) Uani d . 1 . .
C C9 0.8325(2) 0.5928(6) 0.0734(2) 0.0372(13) Uani d . 1 . .
H H46 0.8202 0.5169 0.0641 0.045 Uiso calc R 1 . .
C C10 0.7953(2) 0.6740(6) 0.0884(2) 0.0346(13) Uani d . 1 . .
C C11 0.8147(2) 0.7856(6) 0.1025(2) 0.0344(13) Uani d . 1 . .
H H47 0.7902 0.8404 0.1136 0.041 Uiso calc R 1 . .
C C12 0.8699(2) 0.8198(5) 0.1008(2) 0.0303(12) Uani d . 1 . .
C C13 1.1112(2) 0.8364(5) 0.1365(2) 0.0288(11) Uani d . 1 . .
C C14 1.1144(2) 0.9396(5) 0.1662(2) 0.0299(12) Uani d . 1 . .
C C15 1.1620(2) 0.9601(5) 0.1993(2) 0.0350(13) Uani d . 1 . .
H H48 1.1643 1.0287 0.2189 0.042 Uiso calc R 1 . .
C C16 1.2062(2) 0.8807(6) 0.2038(2) 0.0360(13) Uani d . 1 . .
C C17 1.2022(3) 0.7810(6) 0.1740(2) 0.0384(14) Uani d . 1 . .
H H49 1.2316 0.7277 0.1767 0.046 Uiso calc R 1 . .
C C18 1.1559(2) 0.7561(5) 0.1399(2) 0.0318(12) Uani d . 1 . .
C C19 0.9260(3) 0.5259(6) 0.0516(3) 0.0446(16) Uani d . 1 . .
H H4 0.9639 0.5430 0.0661 0.054 Uiso calc R 1 . .
C C20 0.9122(4) 0.4004(7) 0.0665(4) 0.072(3) Uani d . 1 . .
H H5 0.8792 0.3745 0.0465 0.108 Uiso calc R 1 . .
H H6 0.9066 0.3987 0.1017 0.108 Uiso calc R 1 . .
H H7 0.9422 0.3485 0.0609 0.108 Uiso calc R 1 . .
C C21 0.9239(3) 0.5351(8) -0.0063(3) 0.065(2) Uani d . 1 . .
H H8 0.9431 0.4689 -0.0188 0.097 Uiso calc R 1 . .
H H9 0.9411 0.6076 -0.0150 0.097 Uiso calc R 1 . .
H H10 0.8861 0.5343 -0.0211 0.097 Uiso calc R 1 . .
C C22 0.7339(2) 0.6469(7) 0.0878(3) 0.0444(16) Uani d . 1 . .
H H11 0.7237 0.6643 0.1216 0.053 Uiso calc R 1 . .
C C23 0.7193(3) 0.5164(8) 0.0763(3) 0.061(2) Uani d . 1 . .
H H12 0.7264 0.4980 0.0424 0.091 Uiso calc R 1 . .
H H13 0.6809 0.5034 0.0796 0.091 Uiso calc R 1 . .
H H14 0.7414 0.4662 0.0996 0.091 Uiso calc R 1 . .
C C24 0.6994(3) 0.7283(8) 0.0504(3) 0.058(2) Uani d . 1 . .
H H15 0.7079 0.8097 0.0586 0.088 Uiso calc R 1 . .
H H16 0.6608 0.7142 0.0525 0.088 Uiso calc R 1 . .
H H17 0.7077 0.7119 0.0167 0.088 Uiso calc R 1 . .
C C25 0.8866(2) 0.9482(6) 0.1111(3) 0.0393(14) Uani d . 1 . .
H H18 0.9266 0.9502 0.1205 0.047 Uiso calc R 1 . .
C C26 0.8593(3) 1.0083(7) 0.1533(3) 0.0543(18) Uani d . 1 . .
H H19 0.8206 1.0184 0.1428 0.081 Uiso calc R 1 . .
H H20 0.8760 1.0845 0.1605 0.081 Uiso calc R 1 . .
H H21 0.8642 0.9599 0.1832 0.081 Uiso calc R 1 . .
C C27 0.8735(4) 1.0224(7) 0.0632(3) 0.065(2) Uani d . 1 . .
H H22 0.8907 0.9871 0.0361 0.097 Uiso calc R 1 . .
H H23 0.8874 1.1015 0.0692 0.097 Uiso calc R 1 . .
H H24 0.8343 1.0253 0.0542 0.097 Uiso calc R 1 . .
C C28 1.0677(3) 1.0297(6) 0.1614(3) 0.0415(15) Uani d . 1 . .
H H25 1.0338 0.9877 0.1485 0.050 Uiso calc R 1 . .
C C29 1.0769(4) 1.1262(8) 0.1243(3) 0.065(2) Uani d . 1 . .
H H26 1.0460 1.1795 0.1213 0.098 Uiso calc R 1 . .
H H27 1.0807 1.0916 0.0919 0.098 Uiso calc R 1 . .
H H28 1.1099 1.1691 0.1360 0.098 Uiso calc R 1 . .
C C30 1.0580(5) 1.0847(8) 0.2109(4) 0.084(3) Uani d . 1 . .
H H29 1.0472 1.0244 0.2332 0.127 Uiso calc R 1 . .
H H30 1.0293 1.1431 0.2054 0.127 Uiso calc R 1 . .
H H31 1.0914 1.1219 0.2257 0.127 Uiso calc R 1 . .
C C31 1.2573(3) 0.9054(7) 0.2400(3) 0.0487(17) Uani d . 1 . .
H H32 1.2483 0.9709 0.2619 0.058 Uiso calc R 1 . .
C C32 1.2743(4) 0.8040(8) 0.2731(4) 0.084(3) Uani d . 1 . .
H H33 1.2426 0.7728 0.2871 0.126 Uiso calc R 1 . .
H H34 1.3012 0.8298 0.3000 0.126 Uiso calc R 1 . .
H H35 1.2900 0.7434 0.2538 0.126 Uiso calc R 1 . .
C C33 1.3037(4) 0.9467(13) 0.2120(4) 0.120(5) Uani d . 1 . .
H H36 1.3350 0.9664 0.2357 0.180 Uiso calc R 1 . .
H H37 1.2923 1.0156 0.1923 0.180 Uiso calc R 1 . .
H H38 1.3137 0.8847 0.1900 0.180 Uiso calc R 1 . .
C C34 1.1559(2) 0.6477(6) 0.1064(2) 0.0397(14) Uani d . 1 . .
H H39 1.1186 0.6386 0.0887 0.048 Uiso calc R 1 . .
C C35 1.1966(4) 0.6647(9) 0.0658(3) 0.069(2) Uani d . 1 . .
H H40 1.1864 0.7342 0.0461 0.103 Uiso calc R 1 . .
H H41 1.1951 0.5964 0.0441 0.103 Uiso calc R 1 . .
H H42 1.2335 0.6739 0.0823 0.103 Uiso calc R 1 . .
C C36 1.1702(3) 0.5341(7) 0.1362(3) 0.060(2) Uani d . 1 . .
H H43 1.2066 0.5411 0.1540 0.090 Uiso calc R 1 . .
H H44 1.1692 0.4681 0.1133 0.090 Uiso calc R 1 . .
H H45 1.1439 0.5217 0.1599 0.090 Uiso calc R 1 . .
Te Te1 1.00205(8) 0.44204(12) 0.17458(6) 0.0665(4) Uani d P 0.50 . 1
Te Te2 1.04546(5) 0.38902(9) 0.26993(4) 0.0605(3) Uani d P 0.50 . 1
Te Te3 0.96724(6) 0.45635(12) 0.32712(5) 0.0521(3) Uani d P 0.50 . 1
Te Te4 0.916196(16) 0.73879(4) 0.233347(15) 0.04013(13) Uani d . 1 . .

loop_
_atom_site_aniso_label
_atom_site_aniso_U_11
_atom_site_aniso_U_22
_atom_site_aniso_U_33
_atom_site_aniso_U_12
_atom_site_aniso_U_13
_atom_site_aniso_U_23
Sn1 0.0337(2) 0.0306(2) 0.02381(19) 0.00283(16) 0.00285(14) -0.00094(15)
C1 0.021(2) 0.030(3) 0.027(3) 0.001(2) 0.005(2) -0.001(2)
C2 0.023(3) 0.029(3) 0.027(3) -0.001(2) 0.002(2) -0.005(2)
C3 0.026(3) 0.046(4) 0.028(3) 0.001(2) -0.002(2) 0.003(2)
C4 0.033(3) 0.052(4) 0.022(3) 0.001(3) 0.006(2) 0.005(2)
C5 0.023(3) 0.041(3) 0.039(3) 0.001(2) 0.008(2) 0.002(3)
C6 0.025(2) 0.032(3) 0.025(3) 0.002(2) 0.001(2) -0.002(2)
C7 0.019(2) 0.037(3) 0.027(3) -0.003(2) -0.003(2) -0.001(2)
C8 0.031(3) 0.037(3) 0.036(3) -0.004(2) 0.001(2) -0.006(2)
C9 0.033(3) 0.040(3) 0.038(3) -0.009(3) 0.002(2) -0.002(3)
C10 0.026(3) 0.048(4) 0.030(3) -0.008(2) 0.004(2) 0.001(3)
C11 0.022(3) 0.049(4) 0.032(3) 0.000(2) 0.004(2) -0.001(3)
C12 0.028(3) 0.034(3) 0.030(3) -0.002(2) 0.006(2) 0.001(2)
C13 0.022(2) 0.036(3) 0.028(3) 0.002(2) 0.001(2) -0.002(2)
C14 0.026(3) 0.030(3) 0.035(3) -0.004(2) 0.007(2) -0.003(2)
C15 0.037(3) 0.029(3) 0.039(3) -0.008(2) 0.005(2) -0.007(2)
C16 0.031(3) 0.043(4) 0.032(3) -0.006(3) -0.005(2) 0.000(3)
C17 0.031(3) 0.038(3) 0.043(4) 0.002(3) -0.005(3) -0.006(3)
C18 0.027(3) 0.034(3) 0.033(3) -0.003(2) 0.000(2) -0.005(2)
C19 0.034(3) 0.043(4) 0.056(4) -0.001(3) 0.000(3) -0.016(3)
C20 0.070(6) 0.047(5) 0.099(7) 0.002(4) 0.004(5) -0.020(5)
C21 0.052(4) 0.079(6) 0.064(5) -0.004(4) 0.010(4) -0.038(4)
C22 0.028(3) 0.064(5) 0.041(4) -0.013(3) 0.007(3) -0.002(3)
C23 0.046(4) 0.069(5) 0.067(5) -0.028(4) 0.009(4) -0.001(4)
C24 0.028(3) 0.084(6) 0.063(5) -0.007(3) 0.002(3) 0.014(4)
C25 0.027(3) 0.034(3) 0.056(4) 0.000(2) 0.000(3) -0.006(3)
C26 0.069(5) 0.044(4) 0.051(4) 0.009(4) 0.010(4) -0.008(3)
C27 0.086(6) 0.046(4) 0.068(5) -0.010(4) 0.033(5) 0.006(4)
C28 0.028(3) 0.034(3) 0.063(4) -0.001(2) 0.008(3) -0.006(3)
C29 0.073(5) 0.063(5) 0.062(5) 0.029(4) 0.019(4) 0.013(4)
C30 0.121(8) 0.071(6) 0.071(6) 0.053(6) 0.056(6) 0.016(5)
C31 0.047(4) 0.050(4) 0.044(4) -0.008(3) -0.019(3) -0.006(3)
C32 0.090(7) 0.065(6) 0.083(7) -0.009(5) -0.054(6) 0.005(5)
C33 0.061(6) 0.193(15) 0.096(8) -0.067(8) -0.038(6) 0.023(8)
C34 0.032(3) 0.042(4) 0.043(3) 0.008(3) -0.008(3) -0.013(3)
C35 0.065(5) 0.084(7) 0.058(5) 0.004(5) 0.012(4) -0.029(4)
C36 0.066(5) 0.042(4) 0.068(5) 0.019(4) -0.012(4) -0.012(4)
Te1 0.0993(12) 0.0416(7) 0.0590(7) -0.0035(8) 0.0109(9) -0.0131(5)
Te2 0.0729(7) 0.0377(5) 0.0718(7) 0.0111(5) 0.0123(5) 0.0035(5)
Te3 0.0616(7) 0.0397(6) 0.0553(7) -0.0085(6) 0.0081(6) 0.0060(5)
Te4 0.0296(2) 0.0599(3) 0.0308(2) -0.00078(18) 0.00283(15) 0.00159(18)

loop_
_atom_type_symbol
_atom_type_description
_atom_type_scat_dispersion_real
_atom_type_scat_dispersion_imag
_atom_type_scat_source
C C 0.0033 0.0016 'International Tables Vol C Tables 4.2.6.8 and 6.1.1.4'
H H 0.0000 0.0000 'International Tables Vol C Tables 4.2.6.8 and 6.1.1.4'
O O 0.0106 0.0060 'International Tables Vol C Tables 4.2.6.8 and 6.1.1.4'
Sn Sn -0.6537 1.4246 'International Tables Vol C Tables 4.2.6.8 and 6.1.1.4'
Te Te -0.5308 1.6751 'International Tables Vol C Tables 4.2.6.8 and 6.1.1.4'

loop_
_geom_angle_atom_site_label_1
_geom_angle_atom_site_label_2
_geom_angle_atom_site_label_3
_geom_angle_site_symmetry_1
_geom_angle_site_symmetry_3
_geom_angle
_geom_angle_publ_flag
C1 Sn1 Te4 . . 117.69(14) yes
C1 Sn1 Te4 . 2_755 122.56(14) yes
Te4 Sn1 Te4 . 2_755 96.03(2) yes
C1 Sn1 Te3 . 2_755 105.56(15) ?
Te4 Sn1 Te3 . 2_755 116.34(3) ?
Te4 Sn1 Te3 2_755 2_755 97.51(3) ?
C1 Sn1 Te1 . . 109.72(15) ?
Te4 Sn1 Te1 . . 101.89(4) ?
Te4 Sn1 Te1 2_755 . 106.39(4) ?
Te3 Sn1 Te1 2_755 . 15.77(3) ?
C6 C1 C2 . . 119.7(5) ?
C6 C1 Sn1 . . 120.1(4) ?
C2 C1 Sn1 . . 120.0(4) ?
C3 C2 C1 . . 118.5(5) ?
C3 C2 C7 . . 116.0(5) ?
C1 C2 C7 . . 125.4(5) ?
C4 C3 C2 . . 122.0(5) ?
C4 C3 H1 . . 119.0 ?
C2 C3 H1 . . 119.0 ?
C3 C4 C5 . . 118.8(5) ?
C3 C4 H2 . . 120.6 ?
C5 C4 H2 . . 120.6 ?
C6 C5 C4 . . 121.5(5) ?
C6 C5 H3 . . 119.2 ?
C4 C5 H3 . . 119.2 ?
C5 C6 C1 . . 119.3(5) ?
C5 C6 C13 . . 117.9(5) ?
C1 C6 C13 . . 122.6(5) ?
C8 C7 C12 . . 119.3(5) ?
C8 C7 C2 . . 120.4(5) ?
C12 C7 C2 . . 119.8(5) ?
C9 C8 C7 . . 119.7(6) ?
C9 C8 C19 . . 118.7(5) ?
C7 C8 C19 . . 121.6(5) ?
C10 C9 C8 . . 122.2(6) ?
C10 C9 H46 . . 118.9 ?
C8 C9 H46 . . 118.9 ?
C11 C10 C9 . . 117.9(5) ?
C11 C10 C22 . . 119.4(6) ?
C9 C10 C22 . . 122.7(6) ?
C10 C11 C12 . . 122.7(6) ?
C10 C11 H47 . . 118.6 ?
C12 C11 H47 . . 118.6 ?
C11 C12 C7 . . 118.2(5) ?
C11 C12 C25 . . 119.5(5) ?
C7 C12 C25 . . 122.0(5) ?
C14 C13 C18 . . 120.1(5) ?
C14 C13 C6 . . 119.0(5) ?
C18 C13 C6 . . 120.8(5) ?
C15 C14 C13 . . 118.9(5) ?
C15 C14 C28 . . 120.3(5) ?
C13 C14 C28 . . 120.8(5) ?
C14 C15 C16 . . 121.8(5) ?
C14 C15 H48 . . 119.1 ?
C16 C15 H48 . . 119.1 ?
C17 C16 C15 . . 118.1(5) ?
C17 C16 C31 . . 121.2(6) ?
C15 C16 C31 . . 120.7(6) ?
C16 C17 C18 . . 122.7(6) ?
C16 C17 H49 . . 118.7 ?
C18 C17 H49 . . 118.7 ?
C17 C18 C13 . . 118.4(5) ?
C17 C18 C34 . . 119.5(5) ?
C13 C18 C34 . . 122.1(5) ?
C20 C19 C21 . . 109.9(6) ?
C20 C19 C8 . . 113.2(6) ?
C21 C19 C8 . . 110.1(6) ?
C20 C19 H4 . . 107.8 ?
C21 C19 H4 . . 107.8 ?
C8 C19 H4 . . 107.8 ?
C19 C20 H5 . . 109.5 ?
C19 C20 H6 . . 109.5 ?
H5 C20 H6 . . 109.5 ?
C19 C20 H7 . . 109.5 ?
H5 C20 H7 . . 109.5 ?
H6 C20 H7 . . 109.5 ?
C19 C21 H8 . . 109.5 ?
C19 C21 H9 . . 109.5 ?
H8 C21 H9 . . 109.5 ?
C19 C21 H10 . . 109.5 ?
H8 C21 H10 . . 109.5 ?
H9 C21 H10 . . 109.5 ?
C10 C22 C24 . . 110.7(5) ?
C10 C22 C23 . . 113.5(6) ?
C24 C22 C23 . . 110.1(6) ?
C10 C22 H11 . . 107.4 ?
C24 C22 H11 . . 107.4 ?
C23 C22 H11 . . 107.4 ?
C22 C23 H12 . . 109.5 ?
C22 C23 H13 . . 109.5 ?
H12 C23 H13 . . 109.5 ?
C22 C23 H14 . . 109.5 ?
H12 C23 H14 . . 109.5 ?
H13 C23 H14 . . 109.5 ?
C22 C24 H15 . . 109.5 ?
C22 C24 H16 . . 109.5 ?
H15 C24 H16 . . 109.5 ?
C22 C24 H17 . . 109.5 ?
H15 C24 H17 . . 109.5 ?
H16 C24 H17 . . 109.5 ?
C12 C25 C26 . . 115.2(6) ?
C12 C25 C27 . . 110.1(6) ?
C26 C25 C27 . . 107.7(6) ?
C12 C25 H18 . . 107.9 ?
C26 C25 H18 . . 107.9 ?
C27 C25 H18 . . 107.9 ?
C25 C26 H19 . . 109.5 ?
C25 C26 H20 . . 109.5 ?
H19 C26 H20 . . 109.5 ?
C25 C26 H21 . . 109.5 ?
H19 C26 H21 . . 109.5 ?
H20 C26 H21 . . 109.5 ?
C25 C27 H22 . . 109.5 ?
C25 C27 H23 . . 109.5 ?
H22 C27 H23 . . 109.5 ?
C25 C27 H24 . . 109.5 ?
H22 C27 H24 . . 109.5 ?
H23 C27 H24 . . 109.5 ?
C30 C28 C29 . . 109.2(6) ?
C30 C28 C14 . . 113.1(6) ?
C29 C28 C14 . . 111.9(5) ?
C30 C28 H25 . . 107.5 ?
C29 C28 H25 . . 107.5 ?
C14 C28 H25 . . 107.5 ?
C28 C29 H26 . . 109.5 ?
C28 C29 H27 . . 109.5 ?
H26 C29 H27 . . 109.5 ?
C28 C29 H28 . . 109.5 ?
H26 C29 H28 . . 109.5 ?
H27 C29 H28 . . 109.5 ?
C28 C30 H29 . . 109.5 ?
C28 C30 H30 . . 109.5 ?
H29 C30 H30 . . 109.5 ?
C28 C30 H31 . . 109.5 ?
H29 C30 H31 . . 109.5 ?
H30 C30 H31 . . 109.5 ?
C32 C31 C33 . . 111.2(9) ?
C32 C31 C16 . . 113.2(6) ?
C33 C31 C16 . . 110.8(6) ?
C32 C31 H32 . . 107.1 ?
C33 C31 H32 . . 107.1 ?
C16 C31 H32 . . 107.1 ?
C31 C32 H33 . . 109.5 ?
C31 C32 H34 . . 109.5 ?
H33 C32 H34 . . 109.5 ?
C31 C32 H35 . . 109.5 ?
H33 C32 H35 . . 109.5 ?
H34 C32 H35 . . 109.5 ?
C31 C33 H36 . . 109.5 ?
C31 C33 H37 . . 109.5 ?
H36 C33 H37 . . 109.5 ?
C31 C33 H38 . . 109.5 ?
H36 C33 H38 . . 109.5 ?
H37 C33 H38 . . 109.5 ?
C18 C34 C36 . . 112.8(6) ?
C18 C34 C35 . . 110.5(6) ?
C36 C34 C35 . . 109.6(6) ?
C18 C34 H39 . . 107.9 ?
C36 C34 H39 . . 107.9 ?
C35 C34 H39 . . 107.9 ?
C34 C35 H40 . . 109.5 ?
C34 C35 H41 . . 109.5 ?
H40 C35 H41 . . 109.5 ?
C34 C35 H42 . . 109.5 ?
H40 C35 H42 . . 109.5 ?
H41 C35 H42 . . 109.5 ?
C34 C36 H43 . . 109.5 ?
C34 C36 H44 . . 109.5 ?
H43 C36 H44 . . 109.5 ?
C34 C36 H45 . . 109.5 ?
H43 C36 H45 . . 109.5 ?
H44 C36 H45 . . 109.5 ?
Te3 Te1 Te2 2_755 2_755 136.7(2) ?
Te3 Te1 Te2 2_755 . 79.70(19) ?
Te2 Te1 Te2 2_755 . 57.08(6) ?
Te3 Te1 Sn1 2_755 . 76.47(17) ?
Te2 Te1 Sn1 2_755 . 103.91(6) ?
Te2 Te1 Sn1 . . 96.95(5) ?
Te1 Te2 Te2 2_755 2_755 75.33(8) ?
Te1 Te2 Te3 2_755 2_755 126.51(6) ?
Te2 Te2 Te3 2_755 2_755 64.06(6) ?
Te2 Te2 Te3 2_755 . 63.96(6) ?
Te3 Te2 Te3 2_755 . 117.09(6) ?
Te1 Te2 Te1 2_755 . 114.56(6) ?
Te2 Te2 Te1 2_755 . 47.59(6) ?
Te3 Te2 Te1 . . 104.02(5) yes
Te1 Te3 Te2 2_755 2_755 83.82(19) ?
Te2 Te3 Te2 2_755 . 51.98(5) ?
Te1 Te3 Sn1 2_755 2_755 87.76(17) ?
Te2 Te3 Sn1 2_755 2_755 99.49(5) ?
Te2 Te3 Sn1 . 2_755 91.29(5) ?
Sn1 Te4 Sn1 . 2_755 79.82(2) ?

loop_
_geom_bond_atom_site_label_1
_geom_bond_atom_site_label_2
_geom_bond_site_symmetry_2
_geom_bond_distance
_geom_bond_publ_flag
Sn1 C1 . 2.175(5) ?
Sn1 Te4 . 2.7353(7) yes
Sn1 Te4 2_755 2.7556(6) ?
Sn1 Te3 2_755 2.7617(14) yes
Sn1 Te1 . 2.8383(15) yes
C1 C6 . 1.408(7) ?
C1 C2 . 1.410(7) ?
C2 C3 . 1.387(8) ?
C2 C7 . 1.506(7) ?
C3 C4 . 1.380(8) ?
C3 H1 . 0.9300 ?
C4 C5 . 1.385(8) ?
C4 H2 . 0.9300 ?
C5 C6 . 1.378(8) ?
C5 H3 . 0.9300 ?
C6 C13 . 1.510(7) ?
C7 C8 . 1.403(8) ?
C7 C12 . 1.416(8) ?
C8 C9 . 1.390(8) ?
C8 C19 . 1.546(9) ?
C9 C10 . 1.380(9) ?
C9 H46 . 0.9300 ?
C10 C11 . 1.379(9) ?
C10 C22 . 1.525(8) ?
C11 C12 . 1.405(8) ?
C11 H47 . 0.9300 ?
C12 C25 . 1.520(8) ?
C13 C14 . 1.404(8) ?
C13 C18 . 1.411(8) ?
C14 C15 . 1.394(8) ?
C14 C28 . 1.521(8) ?
C15 C16 . 1.395(9) ?
C15 H48 . 0.9300 ?
C16 C17 . 1.373(9) ?
C16 C31 . 1.513(8) ?
C17 C18 . 1.396(8) ?
C17 H49 . 0.9300 ?
C18 C34 . 1.512(8) ?
C19 C20 . 1.516(11) ?
C19 C21 . 1.540(11) ?
C19 H4 . 0.9800 ?
C20 H5 . 0.9600 ?
C20 H6 . 0.9600 ?
C20 H7 . 0.9600 ?
C21 H8 . 0.9600 ?
C21 H9 . 0.9600 ?
C21 H10 . 0.9600 ?
C22 C24 . 1.535(10) ?
C22 C23 . 1.536(11) ?
C22 H11 . 0.9800 ?
C23 H12 . 0.9600 ?
C23 H13 . 0.9600 ?
C23 H14 . 0.9600 ?
C24 H15 . 0.9600 ?
C24 H16 . 0.9600 ?
C24 H17 . 0.9600 ?
C25 C26 . 1.526(9) ?
C25 C27 . 1.529(11) ?
C25 H18 . 0.9800 ?
C26 H19 . 0.9600 ?
C26 H20 . 0.9600 ?
C26 H21 . 0.9600 ?
C27 H22 . 0.9600 ?
C27 H23 . 0.9600 ?
C27 H24 . 0.9600 ?
C28 C30 . 1.497(11) ?
C28 C29 . 1.503(10) ?
C28 H25 . 0.9800 ?
C29 H26 . 0.9600 ?
C29 H27 . 0.9600 ?
C29 H28 . 0.9600 ?
C30 H29 . 0.9600 ?
C30 H30 . 0.9600 ?
C30 H31 . 0.9600 ?
C31 C32 . 1.473(11) ?
C31 C33 . 1.497(13) ?
C31 H32 . 0.9800 ?
C32 H33 . 0.9600 ?
C32 H34 . 0.9600 ?
C32 H35 . 0.9600 ?
C33 H36 . 0.9600 ?
C33 H37 . 0.9600 ?
C33 H38 . 0.9600 ?
C34 C36 . 1.524(10) ?
C34 C35 . 1.559(11) ?
C34 H39 . 0.9800 ?
C35 H40 . 0.9600 ?
C35 H41 . 0.9600 ?
C35 H42 . 0.9600 ?
C36 H43 . 0.9600 ?
C36 H44 . 0.9600 ?
C36 H45 . 0.9600 ?
Te1 Te3 2_755 0.7720(15) ?
Te1 Te2 2_755 2.065(2) ?
Te1 Te2 . 2.705(2) yes
Te2 Te1 2_755 2.065(2) ?
Te2 Te2 2_755 2.347(2) ?
Te2 Te3 2_755 2.6770(19) ?
Te2 Te3 . 2.6792(18) yes
Te3 Te1 2_755 0.7720(15) ?
Te3 Te2 2_755 2.6770(19) ?
Te3 Sn1 2_755 2.7617(14) ?
Te4 Sn1 2_755 2.7556(6) ?
